data_7157814
loop_
_publ_author_name
'Ichikawa, Yuki'
'Hiramatsu, Michiaki'
'Mita, Yusuke'
'Makishima, Makoto'
'Matsumoto, Yotaro'
'Masumoto, Yui'
'Muranaka, Atsuya'
'Uchiyama, Masanobu'
'Hashimoto, Yuichi'
'Ishikawa, Minoru'

_publ_section_title
;
 <i>meta</i>-Non-flat substituents: a novel molecular design to improve
 aqueous solubility in small molecule drug discovery.
;
_journal_issue 2
_journal_name_full 'Organic &amp; biomolecular chemistry'
_journal_page_first 446
_journal_page_last 456
_journal_paper_doi 10.1039/d0ob02083d
_journal_volume 19
_journal_year 2021
_chemical_formula_moiety 'C8 H10 O4 S2'
_chemical_formula_sum 'C8 H10 O4 S2'
_chemical_formula_weight 234.28
_chemical_melting_point 474
_chemical_name_systematic 1,3-Bis(methanesulfonyl)benzene
_space_group_crystal_system monoclinic
_space_group_IT_number 15
_space_group_name_Hall '-C 2yc'
_space_group_name_H-M_alt 'C 1 2/c 1'
_atom_sites_solution_hydrogens difmap
_atom_sites_solution_primary direct
_atom_sites_solution_secondary difmap
_audit_creation_method SHELXL-2014
_audit_update_record
;
2018-03-08 deposited with the CCDC.	2020-11-27 downloaded from the CCDC.
;
_cell_angle_alpha 90
_cell_angle_beta 92.3238(12)
_cell_angle_gamma 90
_cell_formula_units_Z 4
_cell_length_a 17.8295(5)
_cell_length_b 6.9792(2)
_cell_length_c 7.9202(2)
_cell_measurement_reflns_used 13083
_cell_measurement_temperature 90
_cell_measurement_theta_max 30.404
_cell_measurement_theta_min 2.286
_cell_volume 984.74(5)
_computing_cell_refinement HKL2000
_computing_data_collection CrystalClear
_computing_data_reduction HKL2000
_computing_molecular_graphics SV
_computing_publication_material 'SHELXL-2014 (Sheldrick, 2014)'
_computing_structure_refinement 'SHELXL-2014 (Sheldrick, 2014)'
_computing_structure_solution SHELXS-97
_diffrn_ambient_temperature 90
_diffrn_detector_area_resol_mean 7.31
_diffrn_measured_fraction_theta_full 1.000
_diffrn_measured_fraction_theta_max 0.995
_diffrn_measurement_device_type 'Rigaku AFC-8 with Saturn70 CCD'
_diffrn_measurement_method \w-scan
_diffrn_radiation_type MoK\a
_diffrn_radiation_wavelength 0.71073
_diffrn_reflns_av_R_equivalents 0.0385
_diffrn_reflns_av_unetI/netI 0.0269
_diffrn_reflns_Laue_measured_fraction_full 1.000
_diffrn_reflns_Laue_measured_fraction_max 0.995
_diffrn_reflns_limit_h_max 25
_diffrn_reflns_limit_h_min -25
_diffrn_reflns_limit_k_max 9
_diffrn_reflns_limit_k_min -9
_diffrn_reflns_limit_l_max 11
_diffrn_reflns_limit_l_min -11
_diffrn_reflns_number 12525
_diffrn_reflns_point_group_measured_fraction_full 1.000
_diffrn_reflns_point_group_measured_fraction_max 0.995
_diffrn_reflns_theta_full 25.242
_diffrn_reflns_theta_max 30.404
_diffrn_reflns_theta_min 2.286
_diffrn_source 'Fine-focus rotating anode'
_exptl_absorpt_coefficient_mu 0.525
_exptl_absorpt_correction_T_max 0.96605
_exptl_absorpt_correction_T_min 0.95530
_exptl_absorpt_correction_type multi-scan
_exptl_absorpt_process_details
;
 MULABS - Empirical Correction for Absorption Anisotropy.
 R.H. Blessing, Acta Cryst. (1995), A51, 33-38.
;
_exptl_crystal_colour colourless
_exptl_crystal_density_diffrn 1.580
_exptl_crystal_description plate
_exptl_crystal_F_000 488
_exptl_crystal_recrystallization_method 'Re-crystallisation from solvent'
_exptl_crystal_size_max 0.07
_exptl_crystal_size_mid 0.06
_exptl_crystal_size_min 0.02
_refine_diff_density_max 0.350
_refine_diff_density_min -0.480
_refine_diff_density_rms 0.063
_refine_ls_extinction_method none
_refine_ls_goodness_of_fit_ref 1.058
_refine_ls_hydrogen_treatment refall
_refine_ls_matrix_type full
_refine_ls_number_parameters 85
_refine_ls_number_reflns 1479
_refine_ls_number_restraints 0
_refine_ls_restrained_S_all 1.058
_refine_ls_R_factor_all 0.0379
_refine_ls_R_factor_gt 0.0306
_refine_ls_shift/su_max 0.000
_refine_ls_shift/su_mean 0.000
_refine_ls_structure_factor_coef Fsqd
_refine_ls_weighting_details 'w=1/[\s^2^(Fo^2^)+(0.0417P)^2^+0.6189P] where P=(Fo^2^+2Fc^2^)/3'
_refine_ls_weighting_scheme calc
_refine_ls_wR_factor_gt 0.0779
_refine_ls_wR_factor_ref 0.0825
_reflns_Friedel_coverage 0.000
_reflns_number_gt 1255
_reflns_number_total 1479
_reflns_threshold_expression 'I > 2\s(I)'
_cod_data_source_file d0ob02083d2.cif
_cod_data_source_block CY010
_cod_depositor_comments 'Adding full bibliography for 7157808--7157819.cif.'
_cod_original_sg_symbol_H-M 'C 2/c'
_cod_database_code 7157814
_shelx_space_group_comment
;
The symmetry employed for this shelxl refinement is uniquely defined
by the following loop, which should always be used as a source of
symmetry information in preference to the above space-group names.
They are only intended as comments.
;
_shelx_estimated_absorpt_t_min 0.964
_shelx_estimated_absorpt_t_max 0.990
_shelxl_version_number 2014-3

loop_
_space_group_symop_operation_xyz
'x, y, z'
'-x, y, -z+1/2'
'x+1/2, y+1/2, z'
'-x+1/2, y+1/2, -z+1/2'
'-x, -y, -z'
'x, -y, z-1/2'
'-x+1/2, -y+1/2, -z'
'x+1/2, -y+1/2, z-1/2'

loop_
_atom_site_label
_atom_site_type_symbol
_atom_site_fract_x
_atom_site_fract_y
_atom_site_fract_z
_atom_site_U_iso_or_equiv
_atom_site_adp_type
_atom_site_occupancy
_atom_site_site_symmetry_order
_atom_site_calc_flag
_atom_site_refinement_flags_posn
_atom_site_refinement_flags_adp
_atom_site_refinement_flags_occupancy
_atom_site_disorder_assembly
_atom_site_disorder_group
S1 S 0.36143(2) 0.74435(4) 0.88488(4) 0.01920(11) Uani 1 1 d . . . . .
O1 O 0.32391(6) 0.61769(16) 0.99803(13) 0.0268(2) Uani 1 1 d . . . . .
O2 O 0.38780(6) 0.92736(15) 0.94697(14) 0.0295(3) Uani 1 1 d . . . . .
C1 C 0.43958(7) 0.61771(18) 0.80906(15) 0.0171(2) Uani 1 1 d . . . . .
C2 C 0.5000 0.7200(3) 0.7500 0.0202(4) Uani 1 2 d S T P . .
H2 H 0.5000 0.858(4) 0.7500 0.038(7) Uiso 1 2 d S . P . .
C3 C 0.43916(7) 0.41871(18) 0.81071(17) 0.0190(3) Uani 1 1 d . . . . .
H3 H 0.3979(9) 0.353(3) 0.850(2) 0.021(4) Uiso 1 1 d . . . . .
C4 C 0.5000 0.3198(3) 0.7500 0.0226(4) Uani 1 2 d S T P . .
H4 H 0.5000 0.178(4) 0.7500 0.030(6) Uiso 1 2 d S . P . .
C5 C 0.30177(8) 0.7827(2) 0.70541(19) 0.0227(3) Uani 1 1 d . . . . .
H5A H 0.2583(12) 0.834(3) 0.747(3) 0.037(5) Uiso 1 1 d . . . . .
H5B H 0.2932(10) 0.667(3) 0.653(2) 0.026(4) Uiso 1 1 d . . . . .
H5C H 0.3248(11) 0.872(3) 0.634(2) 0.032(5) Uiso 1 1 d . . . . .

loop_
_atom_site_aniso_label
_atom_site_aniso_U_11
_atom_site_aniso_U_22
_atom_site_aniso_U_33
_atom_site_aniso_U_23
_atom_site_aniso_U_13
_atom_site_aniso_U_12
S1 0.01930(18) 0.02109(18) 0.01772(18) 0.00112(11) 0.00696(12) 0.00336(11)
O1 0.0236(5) 0.0348(5) 0.0226(5) 0.0106(4) 0.0096(4) 0.0059(4)
O2 0.0299(5) 0.0267(5) 0.0324(6) -0.0099(4) 0.0075(4) 0.0034(4)
C1 0.0167(5) 0.0176(6) 0.0172(6) 0.0002(4) 0.0035(4) 0.0014(4)
C2 0.0230(9) 0.0152(8) 0.0231(9) 0.000 0.0082(7) 0.000
C3 0.0177(5) 0.0172(6) 0.0222(6) 0.0018(4) 0.0011(5) -0.0025(4)
C4 0.0228(9) 0.0142(8) 0.0308(10) 0.000 0.0017(7) 0.000
C5 0.0229(6) 0.0244(7) 0.0212(6) 0.0038(5) 0.0058(5) 0.0059(5)

loop_
_atom_type_symbol
_atom_type_description
_atom_type_scat_dispersion_real
_atom_type_scat_dispersion_imag
_atom_type_scat_source
C C 0.0033 0.0016 'International Tables Vol C Tables 4.2.6.8 and 6.1.1.4'
H H 0.0000 0.0000 'International Tables Vol C Tables 4.2.6.8 and 6.1.1.4'
O O 0.0106 0.0060 'International Tables Vol C Tables 4.2.6.8 and 6.1.1.4'
S S 0.1246 0.1234 'International Tables Vol C Tables 4.2.6.8 and 6.1.1.4'

loop_
_geom_angle_atom_site_label_1
_geom_angle_atom_site_label_2
_geom_angle_atom_site_label_3
_geom_angle
_geom_angle_site_symmetry_1
_geom_angle_site_symmetry_3
_geom_angle_publ_flag
O2 S1 O1 118.97(7) . . ?
O2 S1 C5 108.59(7) . . ?
O1 S1 C5 108.33(7) . . ?
O2 S1 C1 107.89(6) . . ?
O1 S1 C1 107.17(6) . . ?
C5 S1 C1 105.03(6) . . ?
C3 C1 C2 121.45(12) . . ?
C3 C1 S1 119.35(10) . . ?
C2 C1 S1 119.20(10) . . ?
C1 C2 C1 118.12(17) . 2_656 ?
C1 C2 H2 120.94(8) . . ?
C1 C2 H2 120.94(8) 2_656 . ?
C4 C3 C1 119.31(13) . . ?
C4 C3 H3 120.6(11) . . ?
C1 C3 H3 120.0(11) . . ?
C3 C4 C3 120.34(17) . 2_656 ?
C3 C4 H4 119.83(8) . . ?
C3 C4 H4 119.83(8) 2_656 . ?
S1 C5 H5A 105.1(12) . . ?
S1 C5 H5B 108.3(11) . . ?
H5A C5 H5B 112.1(17) . . ?
S1 C5 H5C 108.7(11) . . ?
H5A C5 H5C 110.0(16) . . ?
H5B C5 H5C 112.2(16) . . ?

loop_
_geom_bond_atom_site_label_1
_geom_bond_atom_site_label_2
_geom_bond_distance
_geom_bond_site_symmetry_2
_geom_bond_publ_flag
S1 O2 1.4407(11) . ?
S1 O1 1.4425(10) . ?
S1 C5 1.7610(15) . ?
S1 C1 1.7751(12) . ?
C1 C3 1.3889(17) . ?
C1 C2 1.3893(15) . ?
C2 C1 1.3893(15) 2_656 ?
C2 H2 0.96(3) . ?
C3 C4 1.3881(16) . ?
C3 H3 0.931(17) . ?
C4 C3 1.3881(16) 2_656 ?
C4 H4 0.99(3) . ?
C5 H5A 0.93(2) . ?
C5 H5B 0.918(19) . ?
C5 H5C 0.949(19) . ?

loop_
_geom_torsion_atom_site_label_1
_geom_torsion_atom_site_label_2
_geom_torsion_atom_site_label_3
_geom_torsion_atom_site_label_4
_geom_torsion
_geom_torsion_site_symmetry_1
_geom_torsion_site_symmetry_2
_geom_torsion_site_symmetry_3
_geom_torsion_site_symmetry_4
_geom_torsion_publ_flag
O2 S1 C1 C3 152.32(11) . . . . ?
O1 S1 C1 C3 23.08(13) . . . . ?
C5 S1 C1 C3 -91.99(12) . . . . ?
O2 S1 C1 C2 -27.41(10) . . . . ?
O1 S1 C1 C2 -156.64(8) . . . . ?
C5 S1 C1 C2 88.29(10) . . . . ?
C3 C1 C2 C1 0.43(9) . . . 2_656 ?
S1 C1 C2 C1 -179.85(10) . . . 2_656 ?
C2 C1 C3 C4 -0.85(18) . . . . ?
S1 C1 C3 C4 179.43(7) . . . . ?
C1 C3 C4 C3 0.42(9) . . . 2_656 ?
